data_4329121
loop_
_publ_author_name
'Tracy L. Lohr'
'Warren E. Piers'
'Masood Parvez'

_publ_contact_author
;
    Masood Parvez
    Department of Chemistry
    University of Calgary
    2500 University Drive N.W.
    Calgary, Alberta, Canada T2N 1N4  
;
_publ_contact_author_email ' parvez@ucalgary.ca '
_publ_contact_author_fax ' (403)289-9488 '
_publ_contact_author_phone ' (403)220-5348 '
_publ_section_title
;
 Monomeric Platinum(II) Hydroxides Supported by Sterically Dominant
 \a-Diimine Ligands
;
_journal_name_full 'Inorganic Chemistry'
_journal_page_first 4900
_journal_page_last 4902
_journal_paper_doi 10.1021/ic300337a
_journal_volume 51
_journal_year 2012
_chemical_formula_sum 'C72 H96 Cl2 N2 O4 Pt'
_chemical_formula_weight 1319.50
_chemical_name_systematic
;
 ?
;
_space_group_IT_number 61
_symmetry_cell_setting orthorhombic
_symmetry_space_group_name_Hall '-P 2ac 2ab'
_symmetry_space_group_name_H-M 'P b c a'
_atom_sites_solution_hydrogens geom
_atom_sites_solution_primary direct
_atom_sites_solution_secondary difmap
_cell_angle_alpha 90.00
_cell_angle_beta 90.00
_cell_angle_gamma 90.00
_cell_formula_units_Z 8
_cell_length_a 18.762(2)
_cell_length_b 22.787(2)
_cell_length_c 33.498(3)
_cell_measurement_reflns_used 25108
_cell_measurement_temperature 173(2)
_cell_measurement_theta_max 25.34
_cell_measurement_theta_min 2.55
_cell_volume 14321(2)
_computing_cell_refinement 'HKL DENZO (Otwinowski & Minor, 1997)'
_computing_data_collection 'COLLECT (Hooft, 1998)'
_computing_data_reduction 'SCALEPACK (Otwinowski & Minor, 1997)'
_computing_molecular_graphics 'ORTEP-3 (Farrugia, 1997)'
_computing_publication_material 'SHELXL-97 (Sheldrick, 2008)'
_computing_structure_refinement 'SHELXL-97 (Sheldrick, 2008)'
_computing_structure_solution 'SIR92 (Altomare et al., 1991)'
_diffrn_ambient_temperature 173(2)
_diffrn_measured_fraction_theta_full 0.996
_diffrn_measured_fraction_theta_max 0.996
_diffrn_measurement_device_type 'Bruker APEX2 CCD'
_diffrn_measurement_method ' \w and \f '
_diffrn_radiation_monochromator graphite
_diffrn_radiation_source 'fine-focus sealed tube'
_diffrn_radiation_type MoK\a
_diffrn_radiation_wavelength 0.71073
_diffrn_reflns_av_R_equivalents 0.0436
_diffrn_reflns_av_sigmaI/netI 0.0435
_diffrn_reflns_limit_h_max 22
_diffrn_reflns_limit_h_min -22
_diffrn_reflns_limit_k_max 27
_diffrn_reflns_limit_k_min -27
_diffrn_reflns_limit_l_max 40
_diffrn_reflns_limit_l_min -40
_diffrn_reflns_number 25108
_diffrn_reflns_theta_full 25.34
_diffrn_reflns_theta_max 25.34
_diffrn_reflns_theta_min 2.55
_exptl_absorpt_coefficient_mu 2.079
_exptl_absorpt_correction_T_max 0.7885
_exptl_absorpt_correction_T_min 0.7060
_exptl_absorpt_correction_type multi-scan
_exptl_absorpt_process_details 'SORTAV: (Blessing, 1997)'
_exptl_crystal_colour orange
_exptl_crystal_density_diffrn 1.224
_exptl_crystal_description block
_exptl_crystal_F_000 5488
_exptl_crystal_size_max 0.18
_exptl_crystal_size_mid 0.14
_exptl_crystal_size_min 0.12
_refine_diff_density_max 0.537
_refine_diff_density_min -0.432
_refine_diff_density_rms 0.089
_refine_ls_extinction_method none
_refine_ls_goodness_of_fit_ref 1.098
_refine_ls_hydrogen_treatment constr
_refine_ls_matrix_type full
_refine_ls_number_parameters 752
_refine_ls_number_reflns 13059
_refine_ls_number_restraints 0
_refine_ls_restrained_S_all 1.098
_refine_ls_R_factor_all 0.0735
_refine_ls_R_factor_gt 0.0482
_refine_ls_shift/su_max 0.035
_refine_ls_shift/su_mean 0.000
_refine_ls_structure_factor_coef Fsqd
_refine_ls_weighting_details 'calc w=1/[\s^2^(Fo^2^)+(0.007P)^2^+60.0P] where P=(Fo^2^+2Fc^2^)/3'
_refine_ls_weighting_scheme calc
_refine_ls_wR_factor_gt 0.0828
_refine_ls_wR_factor_ref 0.0934
_reflns_number_gt 9811
_reflns_number_total 13059
_reflns_threshold_expression >2sigma(I)
_cod_data_source_file ic300337a_si_001_2.cif
_cod_data_source_block Compound_1a
_cod_database_code 4329121

loop_
_symmetry_equiv_pos_as_xyz
'x, y, z'
'-x+1/2, -y, z+1/2'
'x+1/2, -y+1/2, -z'
'-x, y+1/2, -z+1/2'
'-x, -y, -z'
'x-1/2, y, -z-1/2'
'-x-1/2, y-1/2, z'
'x, -y-1/2, z-1/2'

loop_
_atom_site_label
_atom_site_type_symbol
_atom_site_fract_x
_atom_site_fract_y
_atom_site_fract_z
_atom_site_U_iso_or_equiv
_atom_site_adp_type
_atom_site_occupancy
_atom_site_symmetry_multiplicity
_atom_site_calc_flag
_atom_site_refinement_flags
Pt1 Pt 0.176826(10) 0.109673(9) 0.705925(6) 0.02987(6) Uani 1 1 d .
Cl1 Cl 0.09623(8) 0.13879(9) 0.65914(5) 0.0661(5) Uani 1 1 d .
Cl2 Cl 0.08721(7) 0.09731(8) 0.75155(5) 0.0555(4) Uani 1 1 d .
O1 O 0.2962(3) 0.0886(2) 0.17612(16) 0.0764(15) Uani 1 1 d .
O2 O 0.2020(3) 0.0311(2) 0.1724(2) 0.125(3) Uani 1 1 d .
O3 O 0.9313(3) 0.2288(2) 0.24325(17) 0.0832(16) Uani 1 1 d .
O4 O 0.8677(4) 0.2973(3) 0.2722(2) 0.135(3) Uani 1 1 d .
N1 N 0.2550(2) 0.08286(17) 0.74183(11) 0.0257(9) Uani 1 1 d .
N2 N 0.2618(2) 0.11447(17) 0.67007(11) 0.0252(9) Uani 1 1 d .
C1 C 0.3832(3) 0.0600(3) 0.74860(16) 0.0414(13) Uani 1 1 d .
H1A H 0.4031 0.0254 0.7353 0.050 Uiso 1 1 calc R
H1B H 0.3703 0.0499 0.7761 0.050 Uiso 1 1 calc R
H1C H 0.4188 0.0915 0.7488 0.050 Uiso 1 1 calc R
C2 C 0.3185(3) 0.0801(2) 0.72676(14) 0.0278(10) Uani 1 1 d .
C3 C 0.3226(3) 0.0991(2) 0.68458(13) 0.0272(10) Uani 1 1 d .
C4 C 0.3915(3) 0.0990(3) 0.66283(16) 0.0416(14) Uani 1 1 d .
H4A H 0.4287 0.1158 0.6799 0.050 Uiso 1 1 calc R
H4B H 0.3870 0.1225 0.6385 0.050 Uiso 1 1 calc R
H4C H 0.4043 0.0586 0.6557 0.050 Uiso 1 1 calc R
C5 C 0.2435(3) 0.0661(2) 0.78287(14) 0.0294(11) Uani 1 1 d .
C6 C 0.2435(2) 0.1092(2) 0.81191(13) 0.0246(10) Uani 1 1 d .
H6 H 0.2497 0.1493 0.8048 0.030 Uiso 1 1 calc R
C7 C 0.2345(3) 0.0934(2) 0.85149(14) 0.0285(11) Uani 1 1 d .
C8 C 0.2225(3) 0.0346(2) 0.86087(15) 0.0318(12) Uani 1 1 d .
H8 H 0.2155 0.0237 0.8880 0.038 Uiso 1 1 calc R
C9 C 0.2206(3) -0.0086(2) 0.83146(14) 0.0318(12) Uani 1 1 d .
C10 C 0.2321(2) 0.0079(2) 0.79205(15) 0.0301(11) Uani 1 1 d .
H10 H 0.2321 -0.0208 0.7715 0.036 Uiso 1 1 calc R
C11 C 0.2426(3) 0.1374(2) 0.88476(14) 0.0296(11) Uani 1 1 d .
C12 C 0.3116(3) 0.1498(2) 0.89847(15) 0.0351(12) Uani 1 1 d .
C13 C 0.3183(3) 0.1858(2) 0.93183(17) 0.0469(14) Uani 1 1 d .
H13 H 0.3644 0.1948 0.9418 0.056 Uiso 1 1 calc R
C14 C 0.2594(4) 0.2084(3) 0.95038(19) 0.065(2) Uani 1 1 d .
H14 H 0.2649 0.2314 0.9738 0.078 Uiso 1 1 calc R
C15 C 0.1921(4) 0.1982(3) 0.93552(19) 0.0568(17) Uani 1 1 d .
H15 H 0.1521 0.2161 0.9479 0.068 Uiso 1 1 calc R
C16 C 0.1819(3) 0.1617(2) 0.90236(16) 0.0410(13) Uani 1 1 d .
C17 C 0.3769(3) 0.1251(3) 0.87806(19) 0.0476(15) Uani 1 1 d .
H17 H 0.3616 0.0886 0.8639 0.057 Uiso 1 1 calc R
C18 C 0.4048(3) 0.1678(3) 0.84618(17) 0.0484(15) Uani 1 1 d .
H18A H 0.4453 0.1499 0.8322 0.058 Uiso 1 1 calc R
H18B H 0.4201 0.2043 0.8590 0.058 Uiso 1 1 calc R
H18C H 0.3668 0.1763 0.8270 0.058 Uiso 1 1 calc R
C19 C 0.4355(4) 0.1081(4) 0.9059(2) 0.087(3) Uani 1 1 d .
H19A H 0.4739 0.0891 0.8909 0.104 Uiso 1 1 calc R
H19B H 0.4170 0.0808 0.9260 0.104 Uiso 1 1 calc R
H19C H 0.4540 0.1432 0.9192 0.104 Uiso 1 1 calc R
C20 C 0.1078(3) 0.1508(3) 0.88628(19) 0.0471(15) Uani 1 1 d .
H20 H 0.1099 0.1144 0.8696 0.056 Uiso 1 1 calc R
C21 C 0.0847(4) 0.2002(4) 0.8596(3) 0.090(3) Uani 1 1 d .
H21A H 0.0373 0.1915 0.8487 0.108 Uiso 1 1 calc R
H21B H 0.1188 0.2045 0.8376 0.108 Uiso 1 1 calc R
H21C H 0.0827 0.2367 0.8750 0.108 Uiso 1 1 calc R
C22 C 0.0538(4) 0.1407(5) 0.9184(3) 0.109(3) Uani 1 1 d .
H22A H 0.0088 0.1280 0.9064 0.131 Uiso 1 1 calc R
H22B H 0.0462 0.1772 0.9333 0.131 Uiso 1 1 calc R
H22C H 0.0711 0.1102 0.9366 0.131 Uiso 1 1 calc R
C23 C 0.2087(3) -0.0711(2) 0.84324(16) 0.0397(13) Uani 1 1 d .
C24 C 0.2661(4) -0.1061(3) 0.8543(2) 0.0554(17) Uani 1 1 d .
C25 C 0.2528(5) -0.1638(3) 0.8664(2) 0.076(2) Uani 1 1 d .
H25 H 0.2913 -0.1882 0.8745 0.092 Uiso 1 1 calc R
C26 C 0.1852(5) -0.1854(3) 0.8668(2) 0.080(2) Uani 1 1 d .
H26 H 0.1770 -0.2247 0.8750 0.096 Uiso 1 1 calc R
C27 C 0.1281(4) -0.1506(3) 0.8553(2) 0.065(2) Uani 1 1 d .
H27 H 0.0812 -0.1664 0.8557 0.077 Uiso 1 1 calc R
C28 C 0.1387(3) -0.0931(2) 0.84307(18) 0.0440(14) Uani 1 1 d .
C29 C 0.3428(4) -0.0831(3) 0.8531(3) 0.079(2) Uani 1 1 d .
H29 H 0.3406 -0.0399 0.8481 0.095 Uiso 1 1 calc R
C30 C 0.3815(5) -0.0925(4) 0.8925(3) 0.126(4) Uani 1 1 d .
H30A H 0.4267 -0.0710 0.8922 0.151 Uiso 1 1 calc R
H30B H 0.3908 -0.1344 0.8963 0.151 Uiso 1 1 calc R
H30C H 0.3517 -0.0780 0.9145 0.151 Uiso 1 1 calc R
C31 C 0.3829(5) -0.1105(5) 0.8192(3) 0.131(4) Uani 1 1 d .
H31A H 0.4318 -0.0955 0.8188 0.157 Uiso 1 1 calc R
H31B H 0.3593 -0.1008 0.7939 0.157 Uiso 1 1 calc R
H31C H 0.3838 -0.1532 0.8226 0.157 Uiso 1 1 calc R
C32 C 0.0756(3) -0.0554(3) 0.8319(2) 0.0543(17) Uani 1 1 d .
H32 H 0.0944 -0.0194 0.8185 0.065 Uiso 1 1 calc R
C33 C 0.0358(5) -0.0361(4) 0.8687(3) 0.124(4) Uani 1 1 d .
H33A H -0.0049 -0.0117 0.8608 0.149 Uiso 1 1 calc R
H33B H 0.0676 -0.0134 0.8859 0.149 Uiso 1 1 calc R
H33C H 0.0186 -0.0707 0.8832 0.149 Uiso 1 1 calc R
C34 C 0.0256(5) -0.0852(4) 0.8032(3) 0.120(4) Uani 1 1 d .
H34A H -0.0150 -0.0594 0.7977 0.144 Uiso 1 1 calc R
H34B H 0.0085 -0.1220 0.8149 0.144 Uiso 1 1 calc R
H34C H 0.0508 -0.0936 0.7782 0.144 Uiso 1 1 calc R
C35 C 0.2568(3) 0.1330(2) 0.62887(13) 0.0287(11) Uani 1 1 d .
C36 C 0.2570(2) 0.0907(2) 0.59920(14) 0.0261(11) Uani 1 1 d .
H36 H 0.2623 0.0503 0.6058 0.031 Uiso 1 1 calc R
C37 C 0.2493(2) 0.1082(2) 0.55937(14) 0.0275(10) Uani 1 1 d .
C38 C 0.2432(3) 0.1678(2) 0.55113(14) 0.0288(11) Uani 1 1 d .
H38 H 0.2390 0.1799 0.5241 0.035 Uiso 1 1 calc R
C39 C 0.2431(3) 0.2102(2) 0.58099(14) 0.0284(11) Uani 1 1 d .
C40 C 0.2498(3) 0.1918(2) 0.62016(15) 0.0309(11) Uani 1 1 d .
H40 H 0.2496 0.2198 0.6412 0.037 Uiso 1 1 calc R
C41 C 0.2472(3) 0.0628(2) 0.52703(14) 0.0304(11) Uani 1 1 d .
C42 C 0.1819(3) 0.0361(2) 0.51794(15) 0.0369(12) Uani 1 1 d .
C43 C 0.1807(3) -0.0086(3) 0.48922(17) 0.0494(15) Uani 1 1 d .
H43 H 0.1370 -0.0275 0.4829 0.059 Uiso 1 1 calc R
C44 C 0.2422(4) -0.0255(3) 0.47020(17) 0.0523(17) Uani 1 1 d .
H44 H 0.2407 -0.0564 0.4512 0.063 Uiso 1 1 calc R
C45 C 0.3053(4) 0.0017(3) 0.47836(18) 0.0549(18) Uani 1 1 d .
H45 H 0.3472 -0.0099 0.4645 0.066 Uiso 1 1 calc R
C46 C 0.3094(3) 0.0467(2) 0.50706(16) 0.0402(14) Uani 1 1 d .
C47 C 0.1129(3) 0.0545(3) 0.53806(19) 0.0471(15) Uani 1 1 d .
H47 H 0.1240 0.0871 0.5570 0.056 Uiso 1 1 calc R
C48 C 0.0809(4) 0.0039(3) 0.5620(2) 0.069(2) Uani 1 1 d .
H48A H 0.0358 0.0165 0.5740 0.083 Uiso 1 1 calc R
H48B H 0.1142 -0.0077 0.5831 0.083 Uiso 1 1 calc R
H48C H 0.0723 -0.0295 0.5442 0.083 Uiso 1 1 calc R
C49 C 0.0600(4) 0.0773(3) 0.5074(2) 0.076(2) Uani 1 1 d .
H49A H 0.0155 0.0883 0.5209 0.091 Uiso 1 1 calc R
H49B H 0.0502 0.0466 0.4877 0.091 Uiso 1 1 calc R
H49C H 0.0800 0.1117 0.4940 0.091 Uiso 1 1 calc R
C50 C 0.3814(3) 0.0724(3) 0.5176(2) 0.063(2) Uani 1 1 d .
H50 H 0.3733 0.1055 0.5366 0.075 Uiso 1 1 calc R
C51 C 0.4274(4) 0.0257(4) 0.5392(3) 0.109(4) Uani 1 1 d .
H51A H 0.4739 0.0427 0.5460 0.131 Uiso 1 1 calc R
H51B H 0.4343 -0.0082 0.5216 0.131 Uiso 1 1 calc R
H51C H 0.4033 0.0132 0.5637 0.131 Uiso 1 1 calc R
C52 C 0.4204(5) 0.0958(4) 0.4829(3) 0.129(4) Uani 1 1 d .
H52A H 0.4657 0.1127 0.4918 0.155 Uiso 1 1 calc R
H52B H 0.3916 0.1262 0.4699 0.155 Uiso 1 1 calc R
H52C H 0.4298 0.0640 0.4639 0.155 Uiso 1 1 calc R
C53 C 0.2347(3) 0.2741(2) 0.57152(14) 0.0315(12) Uani 1 1 d .
C54 C 0.1665(3) 0.2972(2) 0.56591(16) 0.0367(13) Uani 1 1 d .
C55 C 0.1601(3) 0.3571(3) 0.55761(19) 0.0517(16) Uani 1 1 d .
H55 H 0.1144 0.3736 0.5529 0.062 Uiso 1 1 calc R
C56 C 0.2198(3) 0.3924(3) 0.5562(2) 0.0563(17) Uani 1 1 d .
H56 H 0.2148 0.4333 0.5513 0.068 Uiso 1 1 calc R
C57 C 0.2858(3) 0.3691(2) 0.56165(19) 0.0504(16) Uani 1 1 d .
H57 H 0.3263 0.3940 0.5600 0.060 Uiso 1 1 calc R
C58 C 0.2955(3) 0.3096(2) 0.56960(17) 0.0394(13) Uani 1 1 d .
C59 C 0.0997(3) 0.2590(2) 0.56858(17) 0.0424(14) Uani 1 1 d .
H59 H 0.1145 0.2199 0.5794 0.051 Uiso 1 1 calc R
C60 C 0.0441(4) 0.2842(3) 0.5968(2) 0.068(2) Uani 1 1 d .
H60A H 0.0029 0.2578 0.5979 0.082 Uiso 1 1 calc R
H60B H 0.0289 0.3228 0.5871 0.082 Uiso 1 1 calc R
H60C H 0.0647 0.2882 0.6235 0.082 Uiso 1 1 calc R
C61 C 0.0676(4) 0.2489(3) 0.5276(2) 0.070(2) Uani 1 1 d .
H61A H 0.0260 0.2231 0.5301 0.084 Uiso 1 1 calc R
H61B H 0.1031 0.2304 0.5102 0.084 Uiso 1 1 calc R
H61C H 0.0529 0.2865 0.5162 0.084 Uiso 1 1 calc R
C62 C 0.3704(3) 0.2854(3) 0.57564(18) 0.0449(14) Uani 1 1 d .
H62 H 0.3661 0.2420 0.5794 0.054 Uiso 1 1 calc R
C63 C 0.4176(4) 0.2955(5) 0.5409(3) 0.133(4) Uani 1 1 d .
H63A H 0.4668 0.2856 0.5481 0.159 Uiso 1 1 calc R
H63B H 0.4150 0.3368 0.5329 0.159 Uiso 1 1 calc R
H63C H 0.4021 0.2707 0.5186 0.159 Uiso 1 1 calc R
C64 C 0.4042(5) 0.3101(5) 0.6125(3) 0.127(4) Uani 1 1 d .
H64A H 0.4518 0.2931 0.6159 0.153 Uiso 1 1 calc R
H64B H 0.3747 0.3005 0.6358 0.153 Uiso 1 1 calc R
H64C H 0.4082 0.3528 0.6100 0.153 Uiso 1 1 calc R
C65 C 0.4144(5) 0.0547(5) 0.1848(4) 0.159(6) Uani 1 1 d .
H65A H 0.4440 0.0193 0.1836 0.191 Uiso 1 1 calc R
H65B H 0.4196 0.0732 0.2110 0.191 Uiso 1 1 calc R
H65C H 0.4296 0.0822 0.1639 0.191 Uiso 1 1 calc R
C66 C 0.3426(5) 0.0394(4) 0.1786(3) 0.102(3) Uani 1 1 d .
H66A H 0.3268 0.0139 0.2008 0.122 Uiso 1 1 calc R
H66B H 0.3388 0.0165 0.1536 0.122 Uiso 1 1 calc R
C67 C 0.2273(4) 0.0780(3) 0.1734(2) 0.067(2) Uani 1 1 d .
C68 C 0.1855(5) 0.1329(4) 0.1688(3) 0.103(3) Uani 1 1 d .
H68A H 0.1345 0.1240 0.1707 0.124 Uiso 1 1 calc R
H68B H 0.1958 0.1506 0.1428 0.124 Uiso 1 1 calc R
H68C H 0.1986 0.1605 0.1900 0.124 Uiso 1 1 calc R
C69 C 1.0575(5) 0.2336(4) 0.2350(3) 0.117(4) Uani 1 1 d .
H69A H 1.0998 0.2574 0.2408 0.141 Uiso 1 1 calc R
H69B H 1.0537 0.2272 0.2062 0.141 Uiso 1 1 calc R
H69C H 1.0616 0.1956 0.2486 0.141 Uiso 1 1 calc R
C70 C 0.9947(5) 0.2637(4) 0.2491(3) 0.099(3) Uani 1 1 d .
H70A H 1.0001 0.2727 0.2779 0.119 Uiso 1 1 calc R
H70B H 0.9896 0.3013 0.2346 0.119 Uiso 1 1 calc R
C71 C 0.8711(5) 0.2503(4) 0.2559(3) 0.082(2) Uani 1 1 d .
C72 C 0.8091(5) 0.2116(4) 0.2484(3) 0.122(4) Uani 1 1 d .
H72A H 0.7659 0.2302 0.2589 0.147 Uiso 1 1 calc R
H72B H 0.8166 0.1739 0.2617 0.147 Uiso 1 1 calc R
H72C H 0.8039 0.2053 0.2196 0.147 Uiso 1 1 calc R

loop_
_atom_site_aniso_label
_atom_site_aniso_U_11
_atom_site_aniso_U_22
_atom_site_aniso_U_33
_atom_site_aniso_U_23
_atom_site_aniso_U_13
_atom_site_aniso_U_12
Pt1 0.02658(10) 0.03983(11) 0.02318(10) 0.00235(9) 0.00092(9) 0.00346(10)
Cl1 0.0324(7) 0.1217(15) 0.0442(9) 0.0236(10) -0.0066(7) 0.0142(9)
Cl2 0.0325(7) 0.0898(12) 0.0444(8) 0.0165(9) 0.0130(7) 0.0098(8)
O1 0.082(4) 0.056(3) 0.092(4) 0.015(3) -0.011(3) -0.006(3)
O2 0.095(4) 0.056(4) 0.223(8) 0.037(4) 0.017(5) -0.013(3)
O3 0.096(4) 0.060(3) 0.094(4) -0.009(3) 0.003(3) 0.007(3)
O4 0.154(7) 0.086(5) 0.166(7) -0.028(5) 0.047(5) 0.036(5)
N1 0.030(2) 0.024(2) 0.023(2) 0.0039(17) 0.0013(18) 0.0002(18)
N2 0.032(2) 0.023(2) 0.020(2) -0.0009(17) -0.0022(17) -0.0001(18)
C1 0.037(3) 0.056(4) 0.031(3) 0.005(3) -0.002(3) 0.003(3)
C2 0.033(3) 0.026(2) 0.025(3) 0.001(2) -0.003(2) -0.002(2)
C3 0.029(2) 0.031(3) 0.021(2) 0.0007(19) 0.002(2) 0.002(2)
C4 0.034(3) 0.060(4) 0.031(3) 0.002(3) 0.005(2) 0.001(3)
C5 0.030(3) 0.030(3) 0.028(3) 0.001(2) -0.003(2) -0.007(2)
C6 0.032(2) 0.023(2) 0.020(2) 0.003(2) 0.003(2) -0.002(2)
C7 0.034(3) 0.026(3) 0.026(3) 0.001(2) 0.001(2) 0.000(2)
C8 0.048(3) 0.026(3) 0.021(3) 0.004(2) 0.002(2) -0.001(2)
C9 0.046(3) 0.028(3) 0.021(3) 0.001(2) -0.003(2) 0.001(2)
C10 0.037(3) 0.025(2) 0.028(3) -0.003(2) 0.003(2) -0.001(2)
C11 0.041(3) 0.025(2) 0.023(2) 0.004(2) -0.006(2) -0.003(2)
C12 0.046(3) 0.031(3) 0.028(3) 0.004(2) -0.001(2) -0.002(3)
C13 0.056(4) 0.049(3) 0.036(3) 0.003(3) -0.011(3) -0.010(3)
C14 0.091(5) 0.066(5) 0.038(4) -0.024(3) 0.004(4) -0.010(4)
C15 0.062(4) 0.062(4) 0.047(4) -0.018(3) 0.018(3) 0.003(3)
C16 0.048(3) 0.035(3) 0.040(3) 0.000(2) 0.005(3) -0.005(3)
C17 0.042(3) 0.047(4) 0.054(4) 0.009(3) -0.006(3) 0.001(3)
C18 0.036(3) 0.065(4) 0.043(4) 0.006(3) 0.002(3) 0.001(3)
C19 0.060(4) 0.108(6) 0.092(6) 0.043(5) -0.008(4) 0.012(5)
C20 0.041(3) 0.046(3) 0.054(4) -0.007(3) 0.007(3) 0.003(3)
C21 0.069(5) 0.099(6) 0.103(7) 0.035(5) -0.021(5) -0.009(5)
C22 0.053(5) 0.173(10) 0.102(7) 0.032(7) 0.008(5) -0.027(6)
C23 0.056(3) 0.028(3) 0.036(3) 0.004(2) 0.001(3) -0.006(3)
C24 0.071(4) 0.033(3) 0.063(4) 0.009(3) -0.013(3) 0.005(3)
C25 0.094(6) 0.038(4) 0.097(6) 0.017(4) -0.026(5) 0.007(4)
C26 0.114(7) 0.033(4) 0.092(6) 0.023(4) -0.016(5) -0.016(4)
C27 0.073(5) 0.040(4) 0.081(5) 0.016(4) 0.004(4) -0.018(4)
C28 0.058(4) 0.027(3) 0.046(4) 0.005(2) 0.006(3) -0.005(3)
C29 0.063(5) 0.047(4) 0.128(8) 0.009(4) -0.021(5) 0.011(4)
C30 0.095(7) 0.114(8) 0.168(11) -0.007(7) -0.066(7) 0.017(6)
C31 0.081(6) 0.149(10) 0.162(11) 0.002(9) 0.015(7) -0.016(7)
C32 0.048(4) 0.043(4) 0.073(5) 0.002(3) 0.003(3) -0.010(3)
C33 0.132(9) 0.124(8) 0.116(8) 0.000(7) 0.036(7) 0.052(7)
C34 0.107(7) 0.100(7) 0.152(10) -0.022(7) -0.064(7) 0.014(6)
C35 0.030(3) 0.036(3) 0.020(2) 0.002(2) 0.000(2) 0.004(2)
C36 0.031(3) 0.020(2) 0.028(3) 0.002(2) 0.003(2) 0.001(2)
C37 0.029(2) 0.028(3) 0.025(3) -0.005(2) 0.002(2) 0.003(2)
C38 0.034(3) 0.030(3) 0.023(3) 0.002(2) 0.004(2) 0.002(2)
C39 0.032(3) 0.025(3) 0.029(3) 0.004(2) 0.001(2) -0.001(2)
C40 0.035(3) 0.023(3) 0.035(3) -0.003(2) 0.005(2) -0.001(2)
C41 0.043(3) 0.028(3) 0.021(3) 0.002(2) 0.002(2) -0.005(2)
C42 0.042(3) 0.035(3) 0.033(3) -0.001(2) -0.007(3) 0.003(3)
C43 0.060(4) 0.049(4) 0.038(3) -0.014(3) -0.013(3) -0.007(3)
C44 0.085(5) 0.042(3) 0.029(3) -0.017(3) 0.009(3) -0.013(3)
C45 0.075(5) 0.046(4) 0.044(4) -0.015(3) 0.030(3) -0.006(3)
C46 0.057(4) 0.033(3) 0.031(3) -0.006(2) 0.017(3) -0.007(3)
C47 0.040(3) 0.042(3) 0.060(4) -0.011(3) -0.014(3) 0.000(3)
C48 0.055(4) 0.059(4) 0.093(6) 0.003(4) 0.025(4) 0.011(4)
C49 0.060(4) 0.075(5) 0.093(6) -0.001(4) -0.017(4) 0.015(4)
C50 0.051(4) 0.058(4) 0.081(5) -0.033(4) 0.028(4) -0.024(3)
C51 0.055(5) 0.096(7) 0.177(11) -0.044(7) -0.019(6) 0.000(5)
C52 0.126(8) 0.145(9) 0.115(8) -0.040(7) 0.072(7) -0.079(7)
C53 0.046(3) 0.027(3) 0.022(3) 0.002(2) 0.004(2) -0.003(2)
C54 0.043(3) 0.033(3) 0.034(3) 0.006(2) 0.005(3) 0.008(3)
C55 0.049(4) 0.039(3) 0.067(4) 0.015(3) 0.007(3) 0.011(3)
C56 0.069(4) 0.027(3) 0.073(5) 0.013(3) 0.011(4) 0.007(3)
C57 0.053(4) 0.030(3) 0.068(5) 0.011(3) 0.010(3) -0.009(3)
C58 0.048(3) 0.027(3) 0.043(3) 0.000(2) 0.001(3) 0.000(3)
C59 0.040(3) 0.040(3) 0.047(4) 0.006(3) 0.005(3) 0.005(3)
C60 0.066(4) 0.066(5) 0.074(5) 0.000(4) 0.027(4) -0.009(4)
C61 0.062(4) 0.083(5) 0.065(5) 0.017(4) -0.008(4) -0.014(4)
C62 0.041(3) 0.039(3) 0.055(4) 0.000(3) 0.000(3) -0.004(3)
C63 0.078(6) 0.222(12) 0.097(7) 0.059(8) 0.038(5) 0.065(7)
C64 0.082(6) 0.163(10) 0.137(9) -0.068(8) -0.047(6) 0.056(7)
C65 0.103(8) 0.108(9) 0.267(16) 0.078(10) -0.053(9) -0.009(7)
C66 0.096(7) 0.072(6) 0.138(9) 0.022(6) 0.035(6) 0.007(5)
C67 0.085(6) 0.044(4) 0.074(5) 0.011(4) 0.004(4) 0.001(4)
C68 0.118(8) 0.076(6) 0.116(8) 0.008(5) -0.027(6) 0.007(6)
C69 0.104(7) 0.094(7) 0.154(10) -0.011(7) -0.010(7) 0.009(6)
C70 0.100(7) 0.086(6) 0.112(7) -0.028(6) -0.017(6) 0.013(6)
C71 0.094(6) 0.084(6) 0.068(6) 0.012(5) 0.007(5) 0.027(6)
C72 0.110(8) 0.119(8) 0.138(9) 0.017(8) 0.036(7) 0.004(7)

loop_
_atom_type_symbol
_atom_type_description
_atom_type_scat_dispersion_real
_atom_type_scat_dispersion_imag
_atom_type_scat_source
C C 0.0033 0.0016 'International Tables Vol C Tables 4.2.6.8 and 6.1.1.4'
H H 0.0000 0.0000 'International Tables Vol C Tables 4.2.6.8 and 6.1.1.4'
N N 0.0061 0.0033 'International Tables Vol C Tables 4.2.6.8 and 6.1.1.4'
Cl Cl 0.1484 0.1585 'International Tables Vol C Tables 4.2.6.8 and 6.1.1.4'
Pt Pt -1.7033 8.3905 'International Tables Vol C Tables 4.2.6.8 and 6.1.1.4'
O O 0.0106 0.0060 'International Tables Vol C Tables 4.2.6.8 and 6.1.1.4'

loop_
_geom_angle_atom_site_label_1
_geom_angle_atom_site_label_2
_geom_angle_atom_site_label_3
_geom_angle
N1 Pt1 N2 78.01(15)
N1 Pt1 Cl1 173.56(12)
N2 Pt1 Cl1 95.75(11)
N1 Pt1 Cl2 95.74(11)
N2 Pt1 Cl2 173.43(11)
Cl1 Pt1 Cl2 90.43(6)
C67 O1 C66 117.4(6)
C71 O3 C70 117.6(7)
C2 N1 C5 119.8(4)
C2 N1 Pt1 117.2(3)
C5 N1 Pt1 123.0(3)
C3 N2 C35 119.8(4)
C3 N2 Pt1 117.7(3)
C35 N2 Pt1 122.5(3)
C2 C1 H1A 109.5
C2 C1 H1B 109.5
H1A C1 H1B 109.5
C2 C1 H1C 109.5
H1A C1 H1C 109.5
H1B C1 H1C 109.5
N1 C2 C3 113.9(4)
N1 C2 C1 125.0(4)
C3 C2 C1 121.1(4)
N2 C3 C2 113.2(4)
N2 C3 C4 125.9(4)
C2 C3 C4 120.9(4)
C3 C4 H4A 109.5
C3 C4 H4B 109.5
H4A C4 H4B 109.5
C3 C4 H4C 109.5
H4A C4 H4C 109.5
H4B C4 H4C 109.5
C10 C5 C6 121.8(5)
C10 C5 N1 119.4(4)
C6 C5 N1 118.8(4)
C5 C6 C7 119.2(4)
C5 C6 H6 120.4
C7 C6 H6 120.4
C6 C7 C8 119.1(4)
C6 C7 C11 121.5(4)
C8 C7 C11 119.3(4)
C9 C8 C7 121.6(5)
C9 C8 H8 119.2
C7 C8 H8 119.2
C10 C9 C8 118.5(4)
C10 C9 C23 122.2(4)
C8 C9 C23 119.4(4)
C5 C10 C9 119.8(5)
C5 C10 H10 120.1
C9 C10 H10 120.1
C16 C11 C12 122.3(5)
C16 C11 C7 119.6(5)
C12 C11 C7 118.0(5)
C13 C12 C11 117.8(5)
C13 C12 C17 120.6(5)
C11 C12 C17 121.7(5)
C14 C13 C12 120.8(6)
C14 C13 H13 119.6
C12 C13 H13 119.6
C13 C14 C15 120.9(6)
C13 C14 H14 119.6
C15 C14 H14 119.6
C14 C15 C16 120.9(6)
C14 C15 H15 119.6
C16 C15 H15 119.6
C11 C16 C15 117.3(5)
C11 C16 C20 122.3(5)
C15 C16 C20 120.5(5)
C19 C17 C12 114.2(6)
C19 C17 C18 110.3(5)
C12 C17 C18 110.8(5)
C19 C17 H17 107.0
C12 C17 H17 107.0
C18 C17 H17 107.0
C17 C18 H18A 109.5
C17 C18 H18B 109.5
H18A C18 H18B 109.5
C17 C18 H18C 109.5
H18A C18 H18C 109.5
H18B C18 H18C 109.5
C17 C19 H19A 109.5
C17 C19 H19B 109.5
H19A C19 H19B 109.5
C17 C19 H19C 109.5
H19A C19 H19C 109.5
H19B C19 H19C 109.5
C22 C20 C21 110.4(6)
C22 C20 C16 113.1(6)
C21 C20 C16 110.8(5)
C22 C20 H20 107.4
C21 C20 H20 107.4
C16 C20 H20 107.4
C20 C21 H21A 109.5
C20 C21 H21B 109.5
H21A C21 H21B 109.5
C20 C21 H21C 109.5
H21A C21 H21C 109.5
H21B C21 H21C 109.5
C20 C22 H22A 109.5
C20 C22 H22B 109.5
H22A C22 H22B 109.5
C20 C22 H22C 109.5
H22A C22 H22C 109.5
H22B C22 H22C 109.5
C24 C23 C28 121.4(5)
C24 C23 C9 120.0(5)
C28 C23 C9 118.6(5)
C23 C24 C25 118.5(6)
C23 C24 C29 121.7(5)
C25 C24 C29 119.7(6)
C26 C25 C24 120.6(7)
C26 C25 H25 119.7
C24 C25 H25 119.7
C25 C26 C27 120.8(6)
C25 C26 H26 119.6
C27 C26 H26 119.6
C26 C27 C28 120.7(6)
C26 C27 H27 119.7
C28 C27 H27 119.7
C27 C28 C23 118.0(6)
C27 C28 C32 119.9(6)
C23 C28 C32 122.1(5)
C31 C29 C30 111.1(7)
C31 C29 C24 110.5(7)
C30 C29 C24 112.2(7)
C31 C29 H29 107.6
C30 C29 H29 107.6
C24 C29 H29 107.6
C29 C30 H30A 109.5
C29 C30 H30B 109.5
H30A C30 H30B 109.5
C29 C30 H30C 109.5
H30A C30 H30C 109.5
H30B C30 H30C 109.5
C29 C31 H31A 109.5
C29 C31 H31B 109.5
H31A C31 H31B 109.5
C29 C31 H31C 109.5
H31A C31 H31C 109.5
H31B C31 H31C 109.5
C33 C32 C34 110.2(7)
C33 C32 C28 110.7(6)
C34 C32 C28 112.9(6)
C33 C32 H32 107.6
C34 C32 H32 107.6
C28 C32 H32 107.6
C32 C33 H33A 109.5
C32 C33 H33B 109.5
H33A C33 H33B 109.5
C32 C33 H33C 109.5
H33A C33 H33C 109.5
H33B C33 H33C 109.5
C32 C34 H34A 109.5
C32 C34 H34B 109.5
H34A C34 H34B 109.5
C32 C34 H34C 109.5
H34A C34 H34C 109.5
H34B C34 H34C 109.5
C40 C35 C36 121.7(4)
C40 C35 N2 119.5(4)
C36 C35 N2 118.7(4)
C35 C36 C37 119.0(4)
C35 C36 H36 120.5
C37 C36 H36 120.5
C38 C37 C36 118.4(4)
C38 C37 C41 121.9(4)
C36 C37 C41 119.7(4)
C37 C38 C39 122.5(5)
C37 C38 H38 118.8
C39 C38 H38 118.8
C40 C39 C38 118.0(4)
C40 C39 C53 120.4(4)
C38 C39 C53 121.6(4)
C35 C40 C39 120.4(5)
C35 C40 H40 119.8
C39 C40 H40 119.8
C46 C41 C42 120.9(5)
C46 C41 C37 120.4(5)
C42 C41 C37 118.7(5)
C41 C42 C43 118.5(5)
C41 C42 C47 122.0(5)
C43 C42 C47 119.5(5)
C44 C43 C42 120.6(6)
C44 C43 H43 119.7
C42 C43 H43 119.7
C45 C44 C43 120.6(5)
C45 C44 H44 119.7
C43 C44 H44 119.7
C44 C45 C46 121.0(6)
C44 C45 H45 119.5
C46 C45 H45 119.5
C41 C46 C45 118.3(5)
C41 C46 C50 122.2(5)
C45 C46 C50 119.3(5)
C42 C47 C49 110.6(5)
C42 C47 C48 111.1(5)
C49 C47 C48 110.9(5)
C42 C47 H47 108.0
C49 C47 H47 108.0
C48 C47 H47 108.0
C47 C48 H48A 109.5
C47 C48 H48B 109.5
H48A C48 H48B 109.5
C47 C48 H48C 109.5
H48A C48 H48C 109.5
H48B C48 H48C 109.5
C47 C49 H49A 109.5
C47 C49 H49B 109.5
H49A C49 H49B 109.5
C47 C49 H49C 109.5
H49A C49 H49C 109.5
H49B C49 H49C 109.5
C52 C50 C46 113.5(7)
C52 C50 C51 109.9(7)
C46 C50 C51 110.0(6)
C52 C50 H50 107.8
C46 C50 H50 107.8
C51 C50 H50 107.8
C50 C51 H51A 109.5
C50 C51 H51B 109.5
H51A C51 H51B 109.5
C50 C51 H51C 109.5
H51A C51 H51C 109.5
H51B C51 H51C 109.5
C50 C52 H52A 109.5
C50 C52 H52B 109.5
H52A C52 H52B 109.5
C50 C52 H52C 109.5
H52A C52 H52C 109.5
H52B C52 H52C 109.5
C54 C53 C58 121.4(5)
C54 C53 C39 119.5(5)
C58 C53 C39 119.1(5)
C53 C54 C55 118.3(5)
C53 C54 C59 121.9(4)
C55 C54 C59 119.8(5)
C56 C55 C54 120.4(6)
C56 C55 H55 119.8
C54 C55 H55 119.8
C57 C56 C55 120.5(5)
C57 C56 H56 119.8
C55 C56 H56 119.8
C56 C57 C58 121.6(6)
C56 C57 H57 119.2
C58 C57 H57 119.2
C57 C58 C53 117.8(5)
C57 C58 C62 119.9(5)
C53 C58 C62 122.4(5)
C61 C59 C60 110.3(5)
C61 C59 C54 111.1(5)
C60 C59 C54 112.6(5)
C61 C59 H59 107.6
C60 C59 H59 107.6
C54 C59 H59 107.6
C59 C60 H60A 109.5
C59 C60 H60B 109.5
H60A C60 H60B 109.5
C59 C60 H60C 109.5
H60A C60 H60C 109.5
H60B C60 H60C 109.5
C59 C61 H61A 109.5
C59 C61 H61B 109.5
H61A C61 H61B 109.5
C59 C61 H61C 109.5
H61A C61 H61C 109.5
H61B C61 H61C 109.5
C63 C62 C64 109.8(7)
C63 C62 C58 113.0(6)
C64 C62 C58 111.3(5)
C63 C62 H62 107.5
C64 C62 H62 107.5
C58 C62 H62 107.5
C62 C63 H63A 109.5
C62 C63 H63B 109.5
H63A C63 H63B 109.5
C62 C63 H63C 109.5
H63A C63 H63C 109.5
H63B C63 H63C 109.5
C62 C64 H64A 109.5
C62 C64 H64B 109.5
H64A C64 H64B 109.5
C62 C64 H64C 109.5
H64A C64 H64C 109.5
H64B C64 H64C 109.5
C66 C65 H65A 109.5
C66 C65 H65B 109.5
H65A C65 H65B 109.5
C66 C65 H65C 109.5
H65A C65 H65C 109.5
H65B C65 H65C 109.5
C65 C66 O1 113.5(8)
C65 C66 H66A 108.9
O1 C66 H66A 108.9
C65 C66 H66B 108.9
O1 C66 H66B 108.9
H66A C66 H66B 107.7
O2 C67 O1 124.6(7)
O2 C67 C68 123.5(8)
O1 C67 C68 111.8(7)
C67 C68 H68A 109.5
C67 C68 H68B 109.5
H68A C68 H68B 109.5
C67 C68 H68C 109.5
H68A C68 H68C 109.5
H68B C68 H68C 109.5
C70 C69 H69A 109.5
C70 C69 H69B 109.5
H69A C69 H69B 109.5
C70 C69 H69C 109.5
H69A C69 H69C 109.5
H69B C69 H69C 109.5
O3 C70 C69 111.5(7)
O3 C70 H70A 109.3
C69 C70 H70A 109.3
O3 C70 H70B 109.3
C69 C70 H70B 109.3
H70A C70 H70B 108.0
O4 C71 O3 121.9(10)
O4 C71 C72 124.4(9)
O3 C71 C72 113.7(8)
C71 C72 H72A 109.5
C71 C72 H72B 109.5
H72A C72 H72B 109.5
C71 C72 H72C 109.5
H72A C72 H72C 109.5
H72B C72 H72C 109.5

loop_
_geom_bond_atom_site_label_1
_geom_bond_atom_site_label_2
_geom_bond_distance
Pt1 N1 1.993(4)
Pt1 N2 1.999(4)
Pt1 Cl1 2.2765(14)
Pt1 Cl2 2.2897(14)
O1 C67 1.318(9)
O1 C66 1.422(9)
O2 C67 1.170(8)
O3 C71 1.302(9)
O3 C70 1.443(9)
O4 C71 1.203(10)
N1 C2 1.295(6)
N1 C5 1.443(6)
N2 C3 1.288(6)
N2 C35 1.447(6)
C1 C2 1.489(7)
C1 H1A 0.9800
C1 H1B 0.9800
C1 H1C 0.9800
C2 C3 1.479(6)
C3 C4 1.484(6)
C4 H4A 0.9800
C4 H4B 0.9800
C4 H4C 0.9800
C5 C10 1.378(6)
C5 C6 1.383(6)
C6 C7 1.384(6)
C6 H6 0.9500
C7 C8 1.395(6)
C7 C11 1.507(7)
C8 C9 1.393(7)
C8 H8 0.9500
C9 C10 1.390(7)
C9 C23 1.495(7)
C10 H10 0.9500
C11 C16 1.397(7)
C11 C12 1.402(7)
C12 C13 1.392(7)
C12 C17 1.512(8)
C13 C14 1.369(9)
C13 H13 0.9500
C14 C15 1.376(9)
C14 H14 0.9500
C15 C16 1.400(8)
C15 H15 0.9500
C16 C20 1.510(8)
C17 C19 1.494(8)
C17 C18 1.536(8)
C17 H17 1.0000
C18 H18A 0.9800
C18 H18B 0.9800
C18 H18C 0.9800
C19 H19A 0.9800
C19 H19B 0.9800
C19 H19C 0.9800
C20 C22 1.496(9)
C20 C21 1.502(9)
C20 H20 1.0000
C21 H21A 0.9800
C21 H21B 0.9800
C21 H21C 0.9800
C22 H22A 0.9800
C22 H22B 0.9800
C22 H22C 0.9800
C23 C24 1.391(8)
C23 C28 1.406(8)
C24 C25 1.400(9)
C24 C29 1.531(9)
C25 C26 1.360(10)
C25 H25 0.9500
C26 C27 1.388(10)
C26 H26 0.9500
C27 C28 1.388(8)
C27 H27 0.9500
C28 C32 1.509(8)
C29 C31 1.500(12)
C29 C30 1.523(11)
C29 H29 1.0000
C30 H30A 0.9800
C30 H30B 0.9800
C30 H30C 0.9800
C31 H31A 0.9800
C31 H31B 0.9800
C31 H31C 0.9800
C32 C33 1.506(10)
C32 C34 1.506(10)
C32 H32 1.0000
C33 H33A 0.9800
C33 H33B 0.9800
C33 H33C 0.9800
C34 H34A 0.9800
C34 H34B 0.9800
C34 H34C 0.9800
C35 C40 1.376(6)
C35 C36 1.386(6)
C36 C37 1.400(6)
C36 H36 0.9500
C37 C38 1.391(6)
C37 C41 1.498(6)
C38 C39 1.392(6)
C38 H38 0.9500
C39 C40 1.383(7)
C39 C53 1.497(7)
C40 H40 0.9500
C41 C46 1.395(7)
C41 C42 1.401(7)
C42 C43 1.402(7)
C42 C47 1.517(8)
C43 C44 1.372(8)
C43 H43 0.9500
C44 C45 1.365(8)
C44 H44 0.9500
C45 C46 1.406(7)
C45 H45 0.9500
C46 C50 1.514(8)
C47 C49 1.520(8)
C47 C48 1.526(8)
C47 H47 1.0000
C48 H48A 0.9800
C48 H48B 0.9800
C48 H48C 0.9800
C49 H49A 0.9800
C49 H49B 0.9800
C49 H49C 0.9800
C50 C52 1.474(10)
C50 C51 1.548(11)
C50 H50 1.0000
C51 H51A 0.9800
C51 H51B 0.9800
C51 H51C 0.9800
C52 H52A 0.9800
C52 H52B 0.9800
C52 H52C 0.9800
C53 C54 1.397(7)
C53 C58 1.400(7)
C54 C55 1.397(7)
C54 C59 1.529(7)
C55 C56 1.381(8)
C55 H55 0.9500
C56 C57 1.359(8)
C56 H56 0.9500
C57 C58 1.393(7)
C57 H57 0.9500
C58 C62 1.524(8)
C59 C61 1.515(8)
C59 C60 1.519(8)
C59 H59 1.0000
C60 H60A 0.9800
C60 H60B 0.9800
C60 H60C 0.9800
C61 H61A 0.9800
C61 H61B 0.9800
C61 H61C 0.9800
C62 C63 1.481(9)
C62 C64 1.498(9)
C62 H62 1.0000
C63 H63A 0.9800
C63 H63B 0.9800
C63 H63C 0.9800
C64 H64A 0.9800
C64 H64B 0.9800
C64 H64C 0.9800
C65 C66 1.407(11)
C65 H65A 0.9800
C65 H65B 0.9800
C65 H65C 0.9800
C66 H66A 0.9900
C66 H66B 0.9900
C67 C68 1.485(10)
C68 H68A 0.9800
C68 H68B 0.9800
C68 H68C 0.9800
C69 C70 1.444(11)
C69 H69A 0.9800
C69 H69B 0.9800
C69 H69C 0.9800
C70 H70A 0.9900
C70 H70B 0.9900
C71 C72 1.481(12)
C72 H72A 0.9800
C72 H72B 0.9800
C72 H72C 0.9800

loop_
_geom_torsion_atom_site_label_1
_geom_torsion_atom_site_label_2
_geom_torsion_atom_site_label_3
_geom_torsion_atom_site_label_4
_geom_torsion
N2 Pt1 N1 C2 -1.1(3)
Cl2 Pt1 N1 C2 176.8(3)
N2 Pt1 N1 C5 179.7(4)
Cl2 Pt1 N1 C5 -2.4(4)
N1 Pt1 N2 C3 0.7(4)
Cl1 Pt1 N2 C3 -177.7(3)
N1 Pt1 N2 C35 179.2(4)
Cl1 Pt1 N2 C35 0.8(4)
C5 N1 C2 C3 -179.5(4)
Pt1 N1 C2 C3 1.3(5)
C5 N1 C2 C1 0.5(7)
Pt1 N1 C2 C1 -178.7(4)
C35 N2 C3 C2 -178.8(4)
Pt1 N2 C3 C2 -0.2(5)
C35 N2 C3 C4 0.9(7)
Pt1 N2 C3 C4 179.5(4)
N1 C2 C3 N2 -0.7(6)
C1 C2 C3 N2 179.3(4)
N1 C2 C3 C4 179.6(5)
C1 C2 C3 C4 -0.4(7)
C2 N1 C5 C10 -85.4(6)
Pt1 N1 C5 C10 93.8(5)
C2 N1 C5 C6 95.2(6)
Pt1 N1 C5 C6 -85.7(5)
C10 C5 C6 C7 2.4(7)
N1 C5 C6 C7 -178.2(4)
C5 C6 C7 C8 -2.7(7)
C5 C6 C7 C11 172.8(4)
C6 C7 C8 C9 1.0(8)
C11 C7 C8 C9 -174.5(5)
C7 C8 C9 C10 1.0(8)
C7 C8 C9 C23 179.1(5)
C6 C5 C10 C9 -0.3(8)
N1 C5 C10 C9 -179.8(4)
C8 C9 C10 C5 -1.3(8)
C23 C9 C10 C5 -179.4(5)
C6 C7 C11 C16 101.1(6)
C8 C7 C11 C16 -83.5(6)
C6 C7 C11 C12 -82.5(6)
C8 C7 C11 C12 92.9(6)
C16 C11 C12 C13 2.7(7)
C7 C11 C12 C13 -173.6(4)
C16 C11 C12 C17 -177.5(5)
C7 C11 C12 C17 6.3(7)
C11 C12 C13 C14 -0.3(8)
C17 C12 C13 C14 179.9(6)
C12 C13 C14 C15 -2.8(10)
C13 C14 C15 C16 3.6(11)
C12 C11 C16 C15 -1.9(8)
C7 C11 C16 C15 174.3(5)
C12 C11 C16 C20 176.8(5)
C7 C11 C16 C20 -7.0(8)
C14 C15 C16 C11 -1.2(9)
C14 C15 C16 C20 -180.0(6)
C13 C12 C17 C19 37.2(8)
C11 C12 C17 C19 -142.6(6)
C13 C12 C17 C18 -88.1(6)
C11 C12 C17 C18 92.0(6)
C11 C16 C20 C22 138.8(7)
C15 C16 C20 C22 -42.5(9)
C11 C16 C20 C21 -96.7(7)
C15 C16 C20 C21 82.0(7)
C10 C9 C23 C24 91.8(7)
C8 C9 C23 C24 -86.3(7)
C10 C9 C23 C28 -88.7(7)
C8 C9 C23 C28 93.3(7)
C28 C23 C24 C25 -1.6(10)
C9 C23 C24 C25 177.9(6)
C28 C23 C24 C29 177.7(6)
C9 C23 C24 C29 -2.7(10)
C23 C24 C25 C26 0.9(12)
C29 C24 C25 C26 -178.4(8)
C24 C25 C26 C27 -0.2(13)
C25 C26 C27 C28 0.1(12)
C26 C27 C28 C23 -0.8(10)
C26 C27 C28 C32 -178.1(7)
C24 C23 C28 C27 1.5(9)
C9 C23 C28 C27 -178.0(5)
C24 C23 C28 C32 178.8(6)
C9 C23 C28 C32 -0.8(9)
C23 C24 C29 C31 -107.7(8)
C25 C24 C29 C31 71.6(10)
C23 C24 C29 C30 127.8(7)
C25 C24 C29 C30 -52.9(10)
C27 C28 C32 C33 74.8(8)
C23 C28 C32 C33 -102.3(8)
C27 C28 C32 C34 -49.2(9)
C23 C28 C32 C34 133.6(7)
C3 N2 C35 C40 -104.1(6)
Pt1 N2 C35 C40 77.4(5)
C3 N2 C35 C36 77.8(6)
Pt1 N2 C35 C36 -100.7(5)
C40 C35 C36 C37 -0.6(7)
N2 C35 C36 C37 177.5(4)
C35 C36 C37 C38 1.3(7)
C35 C36 C37 C41 -178.1(4)
C36 C37 C38 C39 -1.3(7)
C41 C37 C38 C39 178.1(5)
C37 C38 C39 C40 0.4(7)
C37 C38 C39 C53 -178.5(5)
C36 C35 C40 C39 -0.3(8)
N2 C35 C40 C39 -178.4(4)
C38 C39 C40 C35 0.3(7)
C53 C39 C40 C35 179.3(5)
C38 C37 C41 C46 87.2(6)
C36 C37 C41 C46 -93.5(6)
C38 C37 C41 C42 -94.2(6)
C36 C37 C41 C42 85.1(6)
C46 C41 C42 C43 2.2(8)
C37 C41 C42 C43 -176.5(5)
C46 C41 C42 C47 -177.6(5)
C37 C41 C42 C47 3.7(7)
C41 C42 C43 C44 -0.6(8)
C47 C42 C43 C44 179.1(6)
C42 C43 C44 C45 -1.2(10)
C43 C44 C45 C46 1.5(10)
C42 C41 C46 C45 -1.9(8)
C37 C41 C46 C45 176.8(5)
C42 C41 C46 C50 -176.8(6)
C37 C41 C46 C50 1.8(8)
C44 C45 C46 C41 0.0(9)
C44 C45 C46 C50 175.1(6)
C41 C42 C47 C49 118.9(6)
C43 C42 C47 C49 -60.9(7)
C41 C42 C47 C48 -117.5(6)
C43 C42 C47 C48 62.7(7)
C41 C46 C50 C52 -128.8(7)
C45 C46 C50 C52 56.3(9)
C41 C46 C50 C51 107.7(7)
C45 C46 C50 C51 -67.3(8)
C40 C39 C53 C54 -95.9(6)
C38 C39 C53 C54 83.1(6)
C40 C39 C53 C58 82.3(6)
C38 C39 C53 C58 -98.8(6)
C58 C53 C54 C55 1.1(8)
C39 C53 C54 C55 179.2(5)
C58 C53 C54 C59 -179.0(5)
C39 C53 C54 C59 -0.9(7)
C53 C54 C55 C56 -1.8(9)
C59 C54 C55 C56 178.3(6)
C54 C55 C56 C57 1.9(10)
C55 C56 C57 C58 -1.3(10)
C56 C57 C58 C53 0.5(9)
C56 C57 C58 C62 -179.9(6)
C54 C53 C58 C57 -0.4(8)
C39 C53 C58 C57 -178.5(5)
C54 C53 C58 C62 180.0(5)
C39 C53 C58 C62 1.8(8)
C53 C54 C59 C61 -107.5(6)
C55 C54 C59 C61 72.4(7)
C53 C54 C59 C60 128.2(6)
C55 C54 C59 C60 -51.8(8)
C57 C58 C62 C63 -58.5(9)
C53 C58 C62 C63 121.2(7)
C57 C58 C62 C64 65.6(9)
C53 C58 C62 C64 -114.7(7)
C67 O1 C66 C65 -175.0(9)
C66 O1 C67 O2 -0.9(13)
C66 O1 C67 C68 -176.9(7)
C71 O3 C70 C69 177.9(8)
C70 O3 C71 O4 -0.6(13)
C70 O3 C71 C72 179.7(8)
